data_4304019
loop_
_publ_author_name
'Mohamed Osman Awaleh'
'Fran\,cois Baril-Robert'
'Christian Reber'
'Antonella Badia'
'Fran\,cois Brisse'

_publ_contact_author_address
;
      Universit\'e de Montr\'eal
      D\'epartement de Chimie
      C.P. 6128, Succ. Centre-ville
      Montr\'eal, Qu\'ebec
      Canada, H3C 3J7
;
_publ_contact_author_email francois.brisse@umontreal.ca
_publ_contact_author_fax '+1 514 343 7586'
_publ_contact_author_name 'Dr Fran\,cois Brisse'
_publ_contact_author_phone '+1 514 343 2088'
_publ_section_title
;
Gold(I)-Dithioether Supramolecular Polymers: Synthesis, Characterization,
and Luminescence
;
_journal_name_full 'Inorganic Chemistry'
_journal_page_first 2964
_journal_page_last 2974
_journal_paper_doi 10.1021/ic701275k
_journal_volume 47
_journal_year 2008
_chemical_compound_source 'Synthesized by the authors. See text'
_chemical_formula_moiety 'C3 H8 Au Cl S2'
_chemical_formula_sum 'C3 H8 Au Cl S2'
_chemical_formula_weight 340.63
_chemical_name_systematic
; 
 ? 
;
_space_group_IT_number 14
_symmetry_cell_setting monoclinic
_symmetry_space_group_name_Hall '-P 2ybc'
_symmetry_space_group_name_H-M 'P 1 21/c 1'
_atom_sites_solution_hydrogens geom
_atom_sites_solution_primary direct
_atom_sites_solution_secondary difmap
_audit_creation_method SHELXL-97
_cell_angle_alpha 90.00
_cell_angle_beta 97.7060(10)
_cell_angle_gamma 90.00
_cell_formula_units_Z 4
_cell_length_a 5.9972(2)
_cell_length_b 20.3108(5)
_cell_length_c 6.30290(10)
_cell_measurement_reflns_used 5714
_cell_measurement_temperature 150(2)
_cell_measurement_theta_max 68.28
_cell_measurement_theta_min 4.35
_cell_volume 760.81(3)
_computing_cell_refinement 'SMART (Bruker, 2003)'
_computing_data_collection 'SMART (Bruker, 2003)'
_computing_data_reduction 'SAINT (Bruker, 2004)'
_computing_molecular_graphics 'SHELXTL (Bruker, 1997)'
_computing_publication_material 'UdMX (local program)'
_computing_structure_refinement 'SHELXL97 (Sheldrick, 1997)'
_computing_structure_solution 'SHELXS97 (Sheldrick, 1997)'
_diffrn_ambient_temperature 150(2)
_diffrn_detector_area_resol_mean 5.5
_diffrn_measured_fraction_theta_full 0.952
_diffrn_measured_fraction_theta_max 0.952
_diffrn_measurement_device_type 'Bruker Smart 6000'
_diffrn_measurement_method \w
_diffrn_radiation_monochromator 'Montel 200 optics'
_diffrn_radiation_source 'Rotating Anode'
_diffrn_radiation_type CuK\a
_diffrn_radiation_wavelength 1.54178
_diffrn_reflns_av_R_equivalents 0.054
_diffrn_reflns_av_sigmaI/netI 0.0249
_diffrn_reflns_limit_h_max 7
_diffrn_reflns_limit_h_min -7
_diffrn_reflns_limit_k_max 24
_diffrn_reflns_limit_k_min -23
_diffrn_reflns_limit_l_max 6
_diffrn_reflns_limit_l_min -6
_diffrn_reflns_number 9868
_diffrn_reflns_theta_full 68.28
_diffrn_reflns_theta_max 68.00
_diffrn_reflns_theta_min 4.35
_diffrn_standards_decay_% 1.78
_diffrn_standards_number 44
_exptl_absorpt_coefficient_mu 43.824
_exptl_absorpt_correction_T_max 0.4180
_exptl_absorpt_correction_T_min 0.1700
_exptl_absorpt_correction_type multi-scan
_exptl_absorpt_process_details 'Sadabs (Sheldrick,1996)'
_exptl_crystal_colour Colorless
_exptl_crystal_density_diffrn 2.974
_exptl_crystal_density_method 'not measured'
_exptl_crystal_description needle-like
_exptl_crystal_F_000 616
_exptl_crystal_size_max 0.06
_exptl_crystal_size_mid 0.04
_exptl_crystal_size_min 0.02
_refine_diff_density_max 2.589
_refine_diff_density_min -2.517
_refine_diff_density_rms 0.372
_refine_ls_extinction_coef 0.00013(6)
_refine_ls_extinction_expression Fc^*^=kFc[1+0.001xFc^2^\l^3^/sin(2\q)]^-1/4^
_refine_ls_extinction_method SHELXL
_refine_ls_goodness_of_fit_ref 1.110
_refine_ls_hydrogen_treatment constr
_refine_ls_matrix_type full
_refine_ls_number_parameters 65
_refine_ls_number_reflns 1362
_refine_ls_number_restraints 0
_refine_ls_restrained_S_all 1.110
_refine_ls_R_factor_all 0.0359
_refine_ls_R_factor_gt 0.0337
_refine_ls_shift/su_max 0.001
_refine_ls_shift/su_mean 0.000
_refine_ls_structure_factor_coef Fsqd
_refine_ls_weighting_details 'calc w=1/[\s^2^(Fo^2^)+(0.0652P)^2^+0.0000P] where P=(Fo^2^+2Fc^2^)/3'
_refine_ls_weighting_scheme calc
_refine_ls_wR_factor_gt 0.0885
_refine_ls_wR_factor_ref 0.0896
_reflns_number_gt 1248
_reflns_number_total 1362
_reflns_threshold_expression I>2\s(I)
_cod_data_source_file ic701275k-file.002.cif
_cod_data_source_block Complex1
_cod_depositor_comments
;
The following automatic conversions were performed:
'_symmetry_cell_setting' value 'Monoclinic' changed to 'monoclinic'
according to '/home/saulius/struct/CIF-dictionaries/cif_core.dic'
dictionary named 'cif_core.dic' version 2.4.1 from
2010-06-29.

'_geom_angle_publ_flag' value 'Y' changed to 'y' according to
'/home/saulius/struct/CIF-dictionaries/cif_core.dic' dictionary named
'cif_core.dic' version 2.4.1 from 2010-06-29 (11
times).

'_geom_bond_publ_flag' value 'Y' changed to 'y' according to
'/home/saulius/struct/CIF-dictionaries/cif_core.dic' dictionary named
'cif_core.dic' version 2.4.1 from 2010-06-29 (8 times).

Automatic conversion script
Id: cif_fix_enum 1527 2010-12-29 10:47:43Z saulius 
;
_cod_database_code 4304019

loop_
_symmetry_equiv_pos_as_xyz
'x, y, z'
'-x, y+1/2, -z+1/2'
'-x, -y, -z'
'x, -y-1/2, z-1/2'

loop_
_atom_site_label
_atom_site_type_symbol
_atom_site_fract_x
_atom_site_fract_y
_atom_site_fract_z
_atom_site_U_iso_or_equiv
_atom_site_adp_type
_atom_site_occupancy
_atom_site_symmetry_multiplicity
_atom_site_calc_flag
_atom_site_refinement_flags
_atom_site_disorder_assembly
_atom_site_disorder_group
Au1 Au 0.48432(5) 0.742580(15) 0.61997(4) 0.01646(18) Uani 1 1 d . . .
Cl1 Cl 0.2496(3) 0.65601(8) 0.5746(3) 0.0251(4) Uani 1 1 d . . .
S1 S 0.7255(3) 0.82559(8) 0.7060(3) 0.0191(4) Uani 1 1 d . . .
S2 S 0.7224(3) 0.97326(9) 0.7166(3) 0.0272(4) Uani 1 1 d . . .
C11 C 0.9121(11) 0.8284(4) 0.5016(13) 0.0287(17) Uani 1 1 d . . .
H11A H 0.8226 0.8280 0.3596 0.043 Uiso 1 1 calc R . .
H11B H 1.0119 0.7900 0.5164 0.043 Uiso 1 1 calc R . .
H11C H 1.0025 0.8687 0.5185 0.043 Uiso 1 1 calc R . .
C12 C 0.5723(12) 0.9006(4) 0.6364(12) 0.0261(16) Uani 1 1 d . . .
H12A H 0.5294 0.9018 0.4792 0.031 Uiso 1 1 calc R . .
H12B H 0.4319 0.8999 0.7029 0.031 Uiso 1 1 calc R . .
C21 C 0.7559(12) 0.9626(4) 1.0171(12) 0.0306(17) Uani 1 1 d . . .
H21A H 0.6109 0.9501 1.0610 0.046 Uiso 1 1 calc R . .
H21B H 0.8072 1.0041 1.0865 0.046 Uiso 1 1 calc R . .
H21C H 0.8668 0.9280 1.0597 0.046 Uiso 1 1 calc R . .

loop_
_atom_site_aniso_label
_atom_site_aniso_U_11
_atom_site_aniso_U_22
_atom_site_aniso_U_33
_atom_site_aniso_U_23
_atom_site_aniso_U_13
_atom_site_aniso_U_12
Au1 0.0157(2) 0.0203(2) 0.0136(3) 0.00044(9) 0.00263(15) -0.00022(9)
Cl1 0.0211(8) 0.0262(9) 0.0286(10) -0.0017(7) 0.0055(6) -0.0063(6)
S1 0.0168(7) 0.0219(9) 0.0184(10) 0.0003(6) 0.0018(6) -0.0011(6)
S2 0.0283(9) 0.0222(9) 0.0307(12) 0.0010(7) 0.0023(7) -0.0041(7)
C11 0.016(3) 0.033(4) 0.038(5) 0.002(3) 0.007(3) -0.006(3)
C12 0.020(3) 0.026(4) 0.031(5) 0.001(3) 0.001(3) 0.004(3)
C21 0.024(4) 0.032(4) 0.036(5) -0.008(3) 0.005(3) 0.001(3)

loop_
_atom_type_symbol
_atom_type_description
_atom_type_scat_dispersion_real
_atom_type_scat_dispersion_imag
_atom_type_scat_source
C C 0.0181 0.0091 'International Tables Vol C Tables 4.2.6.8 and 6.1.1.4'
H H 0.0000 0.0000 'International Tables Vol C Tables 4.2.6.8 and 6.1.1.4'
S S 0.3331 0.5567 'International Tables Vol C Tables 4.2.6.8 and 6.1.1.4'
Cl Cl 0.3639 0.7018 'International Tables Vol C Tables 4.2.6.8 and 6.1.1.4'
Au Au -4.4197 7.2980 'International Tables Vol C Tables 4.2.6.8 and 6.1.1.4'

loop_
_geom_angle_atom_site_label_1
_geom_angle_atom_site_label_2
_geom_angle_atom_site_label_3
_geom_angle_site_symmetry_1
_geom_angle_site_symmetry_2
_geom_angle_site_symmetry_3
_geom_angle
_geom_angle_publ_flag
S1 AU1 CL1 . . . 173.25(6) y
S1 AU1 AU1 . . 4_576 76.91(4) y
CL1 AU1 AU1 . . 4_576 96.76(4) y
S1 AU1 AU1 . . 4_575 94.77(4) y
CL1 AU1 AU1 . . 4_575 91.80(5) y
AU1 AU1 AU1 4_576 . 4_575 169.07(2) y
C12 S1 C11 . . . 98.2(3) y
C12 S1 AU1 . . . 106.6(2) y
C11 S1 AU1 . . . 106.9(2) y
C12 S2 C21 . . . 99.9(3) y
S1 C11 H11A . . . 109.5 ?
S1 C11 H11B . . . 109.5 ?
H11A C11 H11B . . . 109.5 ?
S1 C11 H11C . . . 109.5 ?
H11A C11 H11C . . . 109.5 ?
H11B C11 H11C . . . 109.5 ?
S2 C12 S1 . . . 114.4(4) y
S2 C12 H12A . . . 108.7 ?
S1 C12 H12A . . . 108.7 ?
S2 C12 H12B . . . 108.7 ?
S1 C12 H12B . . . 108.7 ?
H12A C12 H12B . . . 107.6 ?
S2 C21 H21A . . . 109.5 ?
S2 C21 H21B . . . 109.5 ?
H21A C21 H21B . . . 109.5 ?
S2 C21 H21C . . . 109.5 ?
H21A C21 H21C . . . 109.5 ?
H21B C21 H21C . . . 109.5 ?

loop_
_geom_bond_atom_site_label_1
_geom_bond_atom_site_label_2
_geom_bond_site_symmetry_1
_geom_bond_site_symmetry_2
_geom_bond_distance
_geom_bond_publ_flag
Au1 S1 . . 2.2402(16) y
Au1 Cl1 . . 2.2466(16) y
Au1 Au1 . 4_576 3.1658(4) y
Au1 Au1 . 4_575 3.1658(4) y
S1 C12 . . 1.803(7) y
S1 C11 . . 1.817(7) y
S2 C12 . . 1.767(8) y
S2 C21 . . 1.890(8) y
C11 H11a . . 0.98 ?
C11 H11b . . 0.98 ?
C11 H11c . . 0.98 ?
C12 H12a . . 0.99 ?
C12 H12b . . 0.99 ?
C21 H21a . . 0.98 ?
C21 H21b . . 0.98 ?
C21 H21c . . 0.98 ?

loop_
_geom_torsion_atom_site_label_1
_geom_torsion_atom_site_label_2
_geom_torsion_atom_site_label_3
_geom_torsion_atom_site_label_4
_geom_torsion_site_symmetry_1
_geom_torsion_site_symmetry_2
_geom_torsion_site_symmetry_3
_geom_torsion_site_symmetry_4
_geom_torsion
_geom_torsion_publ_flag
AU1 AU1 S1 C12 4_576 . . . -99.8(3) ?
AU1 AU1 S1 C12 4_575 . . . 73.0(3) ?
AU1 AU1 S1 C11 4_576 . . . 155.9(3) ?
AU1 AU1 S1 C11 4_575 . . . -31.2(3) ?
C21 S2 C12 S1 . . . . -63.9(4) ?
C11 S1 C12 S2 . . . . -75.8(5) ?
AU1 S1 C12 S2 . . . . 173.7(3) ?
